data_7016833
loop_
_publ_author_name
'Selvakumar, K.'
'Singh, Harkesh B.'
'Goel, Nidhi'
'Singh, Udai P.'
'Butcher, Ray J.'

_publ_section_title
;
 Synthesis and structural characterization of pincer type bicyclic
 diacyloxy- and diazaselenuranes.
;
_journal_issue 38
_journal_name_full 'Dalton transactions (Cambridge, England : 2003)'
_journal_page_first 9858
_journal_page_last 9867
_journal_paper_doi 10.1039/c1dt10862j
_journal_volume 40
_journal_year 2011
_chemical_formula_moiety 'C18 H22 O2 Se'
_chemical_formula_sum 'C18 H22 O2 Se'
_chemical_formula_weight 349.32
_chemical_name_systematic
;
?
;
_space_group_IT_number 14
_symmetry_cell_setting monoclinic
_symmetry_space_group_name_Hall '-P 2yn'
_symmetry_space_group_name_H-M 'P 1 21/n 1'
_atom_sites_solution_hydrogens geom
_atom_sites_solution_primary direct
_atom_sites_solution_secondary difmap
_audit_creation_method SHELXL-97
_cell_angle_alpha 90.00
_cell_angle_beta 119.536(6)
_cell_angle_gamma 90.00
_cell_formula_units_Z 4
_cell_length_a 9.4749(4)
_cell_length_b 20.7654(6)
_cell_length_c 9.4830(5)
_cell_measurement_reflns_used 9034
_cell_measurement_temperature 200(2)
_cell_measurement_theta_max 32.4491
_cell_measurement_theta_min 4.6862
_cell_volume 1623.32(15)
_computing_cell_refinement
;
CrysAlis RED, Oxford Diffraction Ltd.,
Version 1.171.32.15 (release 10-01-2008 CrysAlis171 .NET)
(compiled Jan 10 2008,16:37:18)
;
_computing_data_collection
;
CrysAlis CCD, Oxford Diffraction Ltd.,
Version 1.171.32.15 (release 10-01-2008 CrysAlis171 .NET)
(compiled Jan 10 2008,16:37:18)
;
_computing_data_reduction
;
CrysAlis RED, Oxford Diffraction Ltd.,
Version 1.171.32.15 (release 10-01-2008 CrysAlis171 .NET)
(compiled Jan 10 2008,16:37:18)
;
_computing_molecular_graphics SHELXTL
_computing_publication_material SHELXTL
_computing_structure_refinement 'SHELXL-97 (Sheldrick, 1997)'
_computing_structure_solution 'SHELXS-97 (Sheldrick, 1990)'
_diffrn_ambient_temperature 200(2)
_diffrn_detector_area_resol_mean 10.5081
_diffrn_measured_fraction_theta_full 0.992
_diffrn_measured_fraction_theta_max 0.916
_diffrn_measurement_device_type 'Oxford Diffraction Gemini R'
_diffrn_measurement_method '\w scans'
_diffrn_radiation_monochromator graphite
_diffrn_radiation_source 'Enhance (Mo) X-ray Source'
_diffrn_radiation_type MoK\a
_diffrn_radiation_wavelength 0.71073
_diffrn_reflns_av_R_equivalents 0.0345
_diffrn_reflns_av_sigmaI/netI 0.0545
_diffrn_reflns_limit_h_max 14
_diffrn_reflns_limit_h_min -13
_diffrn_reflns_limit_k_max 31
_diffrn_reflns_limit_k_min -31
_diffrn_reflns_limit_l_max 13
_diffrn_reflns_limit_l_min -13
_diffrn_reflns_number 19227
_diffrn_reflns_theta_full 25.00
_diffrn_reflns_theta_max 32.53
_diffrn_reflns_theta_min 4.70
_diffrn_standards_decay_% <2%
_diffrn_standards_interval_count 50
_diffrn_standards_number 2
_exptl_absorpt_coefficient_mu 2.315
_exptl_absorpt_correction_T_max 1.00000
_exptl_absorpt_correction_T_min 0.50754
_exptl_absorpt_correction_type multi-scan
_exptl_absorpt_process_details
;
CrysAlis RED, Oxford Diffraction Ltd.,
Version 1.171.32.15 (release 10-01-2008 CrysAlis171 .NET)
(compiled Jan 10 2008,16:37:18)
Empirical absorption correction using spherical harmonics,
implemented in SCALE3 ABSPACK scaling algorithm.
;
_exptl_crystal_colour 'pale yellow'
_exptl_crystal_density_diffrn 1.429
_exptl_crystal_density_method 'not measured'
_exptl_crystal_description prism
_exptl_crystal_F_000 720
_exptl_crystal_size_max 0.51
_exptl_crystal_size_mid 0.45
_exptl_crystal_size_min 0.28
_refine_diff_density_max 0.754
_refine_diff_density_min -0.545
_refine_diff_density_rms 0.105
_refine_ls_extinction_coef 0.0054(8)
_refine_ls_extinction_expression Fc^*^=kFc[1+0.001xFc^2^\l^3^/sin(2\q)]^-1/4^
_refine_ls_extinction_method SHELXL
_refine_ls_goodness_of_fit_ref 1.135
_refine_ls_hydrogen_treatment constr
_refine_ls_matrix_type full
_refine_ls_number_parameters 196
_refine_ls_number_reflns 5417
_refine_ls_number_restraints 0
_refine_ls_restrained_S_all 1.135
_refine_ls_R_factor_all 0.0934
_refine_ls_R_factor_gt 0.0584
_refine_ls_shift/su_max 0.001
_refine_ls_shift/su_mean 0.000
_refine_ls_structure_factor_coef Fsqd
_refine_ls_weighting_details 'calc w=1/[\s^2^(Fo^2^)+(0.0173P)^2^+6.7024P] where P=(Fo^2^+2Fc^2^)/3'
_refine_ls_weighting_scheme calc
_refine_ls_wR_factor_gt 0.1337
_refine_ls_wR_factor_ref 0.1396
_reflns_number_gt 3654
_reflns_number_total 5417
_reflns_threshold_expression I>2\s(I)
_cod_data_source_file c1dt10862j.txt
_cod_data_source_block 31
_cod_original_cell_volume 1623.31(15)
_cod_database_code 7016833

loop_
_symmetry_equiv_pos_as_xyz
'x, y, z'
'-x+1/2, y+1/2, -z+1/2'
'-x, -y, -z'
'x-1/2, -y-1/2, z-1/2'

loop_
_atom_site_label
_atom_site_type_symbol
_atom_site_fract_x
_atom_site_fract_y
_atom_site_fract_z
_atom_site_U_iso_or_equiv
_atom_site_adp_type
_atom_site_occupancy
_atom_site_symmetry_multiplicity
_atom_site_calc_flag
_atom_site_refinement_flags
Se Se 0.86382(5) 0.03943(2) 0.76405(5) 0.03172(14) Uani 1 1 d .
O1 O 0.5525(4) 0.06064(15) 0.2162(3) 0.0343(7) Uani 1 1 d .
H1O H 0.4919 0.0286 0.1743 0.041 Uiso 1 1 calc R
O2 O 0.6342(4) 0.04015(15) 0.9718(4) 0.0377(7) Uani 1 1 d .
H2O H 0.6324 0.0454 1.0588 0.045 Uiso 1 1 calc R
C1 C 0.6497(4) 0.07637(17) 0.6487(4) 0.0218(7) Uani 1 1 d .
C2 C 0.5772(5) 0.10065(18) 0.7353(4) 0.0254(8) Uani 1 1 d .
C3 C 0.4235(4) 0.12660(19) 0.6495(5) 0.0254(8) Uani 1 1 d .
H3A H 0.3746 0.1437 0.7081 0.030 Uiso 1 1 calc R
C4 C 0.3376(4) 0.12879(17) 0.4822(4) 0.0213(7) Uani 1 1 d .
C5 C 0.4123(4) 0.10419(18) 0.3983(4) 0.0224(7) Uani 1 1 d .
H5A H 0.3556 0.1052 0.2832 0.027 Uiso 1 1 calc R
C6 C 0.5678(4) 0.07823(17) 0.4793(4) 0.0212(7) Uani 1 1 d .
C7 C 0.6463(5) 0.0517(2) 0.3851(5) 0.0293(8) Uani 1 1 d .
H7A H 0.7528 0.0729 0.4242 0.035 Uiso 1 1 calc R
H7B H 0.6663 0.0051 0.4079 0.035 Uiso 1 1 calc R
C8 C 0.6604(5) 0.1000(2) 0.9180(5) 0.0299(9) Uani 1 1 d .
H8A H 0.7782 0.1072 0.9635 0.036 Uiso 1 1 calc R
H8B H 0.6169 0.1352 0.9562 0.036 Uiso 1 1 calc R
C9 C 0.1668(4) 0.15899(19) 0.3957(5) 0.0252(8) Uani 1 1 d .
C10 C 0.1778(5) 0.2294(2) 0.4538(6) 0.0373(10) Uani 1 1 d .
H10A H 0.0723 0.2505 0.3901 0.056 Uiso 1 1 calc R
H10B H 0.2600 0.2525 0.4395 0.056 Uiso 1 1 calc R
H10C H 0.2081 0.2297 0.5687 0.056 Uiso 1 1 calc R
C11 C 0.0548(5) 0.1211(2) 0.4365(6) 0.0387(10) Uani 1 1 d .
H11A H 0.0429 0.0771 0.3943 0.058 Uiso 1 1 calc R
H11B H -0.0517 0.1420 0.3872 0.058 Uiso 1 1 calc R
H11C H 0.1009 0.1196 0.5544 0.058 Uiso 1 1 calc R
C12 C 0.0942(5) 0.1606(2) 0.2125(5) 0.0359(10) Uani 1 1 d .
H12A H 0.0732 0.1165 0.1702 0.054 Uiso 1 1 calc R
H12B H 0.1704 0.1815 0.1853 0.054 Uiso 1 1 calc R
H12C H -0.0078 0.1848 0.1639 0.054 Uiso 1 1 calc R
C13 C 0.9912(4) 0.1159(2) 0.8069(4) 0.0258(8) Uani 1 1 d .
C14 C 1.1594(5) 0.1077(2) 0.8947(5) 0.0318(9) Uani 1 1 d .
H14A H 1.2050 0.0660 0.9276 0.038 Uiso 1 1 calc R
C15 C 1.2589(5) 0.1614(3) 0.9331(5) 0.0390(11) Uani 1 1 d .
H15A H 1.3733 0.1563 0.9939 0.047 Uiso 1 1 calc R
C16 C 1.1945(6) 0.2216(3) 0.8845(5) 0.0400(11) Uani 1 1 d .
H16A H 1.2641 0.2578 0.9096 0.048 Uiso 1 1 calc R
C17 C 1.0296(6) 0.2297(2) 0.7998(6) 0.0383(10) Uani 1 1 d .
H17A H 0.9853 0.2717 0.7688 0.046 Uiso 1 1 calc R
C18 C 0.9264(5) 0.1770(2) 0.7588(5) 0.0308(9) Uani 1 1 d .
H18A H 0.8122 0.1828 0.6981 0.037 Uiso 1 1 calc R

loop_
_atom_site_aniso_label
_atom_site_aniso_U_11
_atom_site_aniso_U_22
_atom_site_aniso_U_33
_atom_site_aniso_U_23
_atom_site_aniso_U_13
_atom_site_aniso_U_12
Se 0.02636(19) 0.0274(2) 0.0322(2) 0.00317(19) 0.00743(15) 0.00523(17)
O1 0.0411(17) 0.0410(17) 0.0245(14) 0.0001(12) 0.0189(13) 0.0019(13)
O2 0.0585(19) 0.0345(15) 0.0254(14) 0.0014(13) 0.0246(14) -0.0029(15)
C1 0.0201(16) 0.0210(16) 0.0206(17) 0.0013(13) 0.0073(13) -0.0004(13)
C2 0.0282(18) 0.0252(18) 0.0192(17) -0.0008(14) 0.0088(15) -0.0037(14)
C3 0.0255(17) 0.0304(19) 0.0258(19) -0.0029(15) 0.0169(15) -0.0020(15)
C4 0.0214(15) 0.0201(16) 0.0227(17) 0.0001(13) 0.0110(14) -0.0007(13)
C5 0.0231(16) 0.0243(17) 0.0185(16) 0.0019(14) 0.0094(13) -0.0003(13)
C6 0.0241(16) 0.0177(15) 0.0225(17) -0.0007(13) 0.0122(14) -0.0007(13)
C7 0.0289(19) 0.034(2) 0.028(2) -0.0001(16) 0.0166(16) 0.0022(16)
C8 0.0311(19) 0.035(2) 0.0190(18) 0.0037(16) 0.0087(15) -0.0014(16)
C9 0.0221(16) 0.0274(18) 0.0266(19) 0.0019(15) 0.0124(15) 0.0033(14)
C10 0.036(2) 0.031(2) 0.038(2) -0.0042(18) 0.0130(19) 0.0031(18)
C11 0.031(2) 0.042(2) 0.050(3) 0.002(2) 0.025(2) 0.0014(19)
C12 0.0242(18) 0.049(3) 0.028(2) 0.0012(19) 0.0074(16) 0.0104(17)
C13 0.0242(17) 0.034(2) 0.0180(17) -0.0032(15) 0.0095(14) 0.0002(15)
C14 0.0260(18) 0.047(2) 0.0235(19) 0.0017(18) 0.0129(16) 0.0079(17)
C15 0.0235(19) 0.067(3) 0.025(2) -0.005(2) 0.0110(16) -0.002(2)
C16 0.037(2) 0.053(3) 0.031(2) -0.005(2) 0.0177(19) -0.014(2)
C17 0.040(2) 0.036(2) 0.034(2) 0.0010(19) 0.0150(19) -0.0019(19)
C18 0.0242(18) 0.037(2) 0.027(2) 0.0034(17) 0.0091(16) 0.0029(16)

loop_
_atom_type_symbol
_atom_type_description
_atom_type_scat_dispersion_real
_atom_type_scat_dispersion_imag
_atom_type_scat_source
C C 0.0033 0.0016 'International Tables Vol C Tables 4.2.6.8 and 6.1.1.4'
H H 0.0000 0.0000 'International Tables Vol C Tables 4.2.6.8 and 6.1.1.4'
O O 0.0106 0.0060 'International Tables Vol C Tables 4.2.6.8 and 6.1.1.4'
Se Se -0.0929 2.2259 'International Tables Vol C Tables 4.2.6.8 and 6.1.1.4'

loop_
_geom_angle_atom_site_label_1
_geom_angle_atom_site_label_2
_geom_angle_atom_site_label_3
_geom_angle
C13 Se C1 99.64(16)
C7 O1 H1O 109.5
C8 O2 H2O 109.5
C6 C1 C2 120.6(3)
C6 C1 Se 119.7(3)
C2 C1 Se 119.7(3)
C3 C2 C1 118.4(3)
C3 C2 C8 118.8(4)
C1 C2 C8 122.7(3)
C2 C3 C4 122.8(4)
C2 C3 H3A 118.6
C4 C3 H3A 118.6
C3 C4 C5 117.8(3)
C3 C4 C9 119.6(3)
C5 C4 C9 122.7(3)
C6 C5 C4 121.5(3)
C6 C5 H5A 119.2
C4 C5 H5A 119.2
C5 C6 C1 118.8(3)
C5 C6 C7 120.5(3)
C1 C6 C7 120.6(3)
O1 C7 C6 113.8(3)
O1 C7 H7A 108.8
C6 C7 H7A 108.8
O1 C7 H7B 108.8
C6 C7 H7B 108.8
H7A C7 H7B 107.7
O2 C8 C2 109.7(3)
O2 C8 H8A 109.7
C2 C8 H8A 109.7
O2 C8 H8B 109.7
C2 C8 H8B 109.7
H8A C8 H8B 108.2
C11 C9 C12 108.9(4)
C11 C9 C4 109.6(3)
C12 C9 C4 112.4(3)
C11 C9 C10 109.4(4)
C12 C9 C10 107.4(3)
C4 C9 C10 109.0(3)
C9 C10 H10A 109.5
C9 C10 H10B 109.5
H10A C10 H10B 109.5
C9 C10 H10C 109.5
H10A C10 H10C 109.5
H10B C10 H10C 109.5
C9 C11 H11A 109.5
C9 C11 H11B 109.5
H11A C11 H11B 109.5
C9 C11 H11C 109.5
H11A C11 H11C 109.5
H11B C11 H11C 109.5
C9 C12 H12A 109.5
C9 C12 H12B 109.5
H12A C12 H12B 109.5
C9 C12 H12C 109.5
H12A C12 H12C 109.5
H12B C12 H12C 109.5
C18 C13 C14 119.9(4)
C18 C13 Se 124.0(3)
C14 C13 Se 116.1(3)
C15 C14 C13 119.1(4)
C15 C14 H14A 120.5
C13 C14 H14A 120.5
C16 C15 C14 120.9(4)
C16 C15 H15A 119.6
C14 C15 H15A 119.6
C15 C16 C17 120.0(4)
C15 C16 H16A 120.0
C17 C16 H16A 120.0
C16 C17 C18 120.7(4)
C16 C17 H17A 119.7
C18 C17 H17A 119.7
C13 C18 C17 119.5(4)
C13 C18 H18A 120.3
C17 C18 H18A 120.3

loop_
_geom_bond_atom_site_label_1
_geom_bond_atom_site_label_2
_geom_bond_distance
Se C13 1.914(4)
Se C1 1.927(3)
O1 C7 1.410(5)
O1 H1O 0.8400
O2 C8 1.412(5)
O2 H2O 0.8400
C1 C6 1.398(5)
C1 C2 1.399(5)
C2 C3 1.380(5)
C2 C8 1.509(5)
C3 C4 1.382(5)
C3 H3A 0.9500
C4 C5 1.397(5)
C4 C9 1.542(5)
C5 C6 1.391(5)
C5 H5A 0.9500
C6 C7 1.520(5)
C7 H7A 0.9900
C7 H7B 0.9900
C8 H8A 0.9900
C8 H8B 0.9900
C9 C11 1.516(6)
C9 C12 1.522(6)
C9 C10 1.547(6)
C10 H10A 0.9800
C10 H10B 0.9800
C10 H10C 0.9800
C11 H11A 0.9800
C11 H11B 0.9800
C11 H11C 0.9800
C12 H12A 0.9800
C12 H12B 0.9800
C12 H12C 0.9800
C13 C18 1.384(6)
C13 C14 1.397(5)
C14 C15 1.388(7)
C14 H14A 0.9500
C15 C16 1.367(7)
C15 H15A 0.9500
C16 C17 1.371(6)
C16 H16A 0.9500
C17 C18 1.389(6)
C17 H17A 0.9500
C18 H18A 0.9500

loop_
_geom_hbond_atom_site_label_D
_geom_hbond_atom_site_label_H
_geom_hbond_atom_site_label_A
_geom_hbond_distance_DH
_geom_hbond_distance_HA
_geom_hbond_distance_DA
_geom_hbond_angle_DHA
_geom_hbond_site_symmetry_A
O1 H1O O2 0.84 1.94 2.753(4) 163.4 3_656
O2 H2O O1 0.84 2.00 2.813(4) 161.7 1_556

loop_
_geom_torsion_atom_site_label_1
_geom_torsion_atom_site_label_2
_geom_torsion_atom_site_label_3
_geom_torsion_atom_site_label_4
_geom_torsion
C13 Se C1 C6 94.9(3)
C13 Se C1 C2 -85.6(3)
C6 C1 C2 C3 -0.2(6)
Se C1 C2 C3 -179.7(3)
C6 C1 C2 C8 -179.8(4)
Se C1 C2 C8 0.7(5)
C1 C2 C3 C4 0.9(6)
C8 C2 C3 C4 -179.5(4)
C2 C3 C4 C5 -0.8(6)
C2 C3 C4 C9 -179.6(4)
C3 C4 C5 C6 0.0(5)
C9 C4 C5 C6 178.8(3)
C4 C5 C6 C1 0.6(5)
C4 C5 C6 C7 179.9(3)
C2 C1 C6 C5 -0.5(5)
Se C1 C6 C5 179.0(3)
C2 C1 C6 C7 -179.8(3)
Se C1 C6 C7 -0.3(5)
C5 C6 C7 O1 4.3(5)
C1 C6 C7 O1 -176.3(3)
C3 C2 C8 O2 95.0(4)
C1 C2 C8 O2 -85.5(5)
C3 C4 C9 C11 -61.9(5)
C5 C4 C9 C11 119.3(4)
C3 C4 C9 C12 176.9(4)
C5 C4 C9 C12 -1.9(5)
C3 C4 C9 C10 57.9(5)
C5 C4 C9 C10 -120.9(4)
C1 Se C13 C18 -0.1(4)
C1 Se C13 C14 178.9(3)
C18 C13 C14 C15 0.4(6)
Se C13 C14 C15 -178.6(3)
C13 C14 C15 C16 -0.8(6)
C14 C15 C16 C17 1.4(7)
C15 C16 C17 C18 -1.6(7)
C14 C13 C18 C17 -0.6(6)
Se C13 C18 C17 178.3(3)
C16 C17 C18 C13 1.3(7)
